data_4070018
loop_
_publ_author_name
'Song, Li-Cheng'
'Gao, Wei'
'Feng, Cui-Ping'
'Wang, De-Fu'
'Hu, Qing-Mei'

_publ_section_title
;
 Investigations on Synthesis, Structure, and Properties of New Butterfly
 [2Fe2Se] Cluster Complexes Relevant to Active Sites of Some Hydrogenases
;
_journal_issue 20
_journal_name_full Organometallics
_journal_page_first 6121
_journal_paper_doi 10.1021/om900572t
_journal_volume 28
_journal_year 2009
_chemical_formula_sum 'C9 H6 Fe2 O7 Se2'
_chemical_formula_weight 495.76
_chemical_name_systematic
; 
 ? 
;
_space_group_IT_number 61
_symmetry_cell_setting orthorhombic
_symmetry_space_group_name_Hall '-P 2ac 2ab'
_symmetry_space_group_name_H-M 'P b c a'
_atom_sites_solution_hydrogens geom
_atom_sites_solution_primary direct
_atom_sites_solution_secondary difmap
_audit_creation_method SHELXL-97
_cell_angle_alpha 90.00
_cell_angle_beta 90.00
_cell_angle_gamma 90.00
_cell_formula_units_Z 24
_cell_length_a 13.699(3)
_cell_length_b 21.795(4)
_cell_length_c 29.394(6)
_cell_measurement_reflns_used 5201
_cell_measurement_temperature 113(2)
_cell_measurement_theta_max 30.555
_cell_measurement_theta_min 1.385
_cell_volume 8776(3)
_computing_cell_refinement crystalclear
_computing_data_collection crystalclear
_computing_data_reduction crystalclear
_computing_molecular_graphics 'Bruker SHELXTL'
_computing_publication_material 'Bruker SHELXTL'
_computing_structure_refinement 'SHELXL-97 (Sheldrick, 1997)'
_computing_structure_solution 'SHELXS-97 (Sheldrick, 1990)'
_diffrn_ambient_temperature 113(2)
_diffrn_measured_fraction_theta_full 0.999
_diffrn_measured_fraction_theta_max 0.999
_diffrn_measurement_device_type 'rigaku saturn'
_diffrn_measurement_method '\w scans'
_diffrn_radiation_monochromator confocal
_diffrn_radiation_source 'rotating anode'
_diffrn_radiation_type MoK\a
_diffrn_radiation_wavelength 0.71073
_diffrn_reflns_av_R_equivalents 0.0653
_diffrn_reflns_av_sigmaI/netI 0.0430
_diffrn_reflns_limit_h_max 17
_diffrn_reflns_limit_h_min -17
_diffrn_reflns_limit_k_max 27
_diffrn_reflns_limit_k_min -27
_diffrn_reflns_limit_l_max 37
_diffrn_reflns_limit_l_min -26
_diffrn_reflns_number 58306
_diffrn_reflns_theta_full 27.15
_diffrn_reflns_theta_max 27.15
_diffrn_reflns_theta_min 1.87
_diffrn_standards_decay_% 0
_diffrn_standards_interval_count 0
_diffrn_standards_interval_time 0
_diffrn_standards_number 0
_exptl_absorpt_coefficient_mu 6.982
_exptl_absorpt_correction_T_max 0.5419
_exptl_absorpt_correction_T_min 0.3663
_exptl_absorpt_correction_type multi-scan
_exptl_absorpt_process_details crystalclear
_exptl_crystal_density_diffrn 2.251
_exptl_crystal_density_method 'not measured'
_exptl_crystal_F_000 5664
_exptl_crystal_size_max 0.18
_exptl_crystal_size_mid 0.16
_exptl_crystal_size_min 0.10
_refine_diff_density_max 0.612
_refine_diff_density_min -0.797
_refine_diff_density_rms 0.136
_refine_ls_extinction_method none
_refine_ls_goodness_of_fit_ref 1.046
_refine_ls_hydrogen_treatment constr
_refine_ls_matrix_type full
_refine_ls_number_parameters 544
_refine_ls_number_reflns 9715
_refine_ls_number_restraints 0
_refine_ls_restrained_S_all 1.046
_refine_ls_R_factor_all 0.0498
_refine_ls_R_factor_gt 0.0372
_refine_ls_shift/su_max 0.004
_refine_ls_shift/su_mean 0.000
_refine_ls_structure_factor_coef Fsqd
_refine_ls_weighting_details 'calc w=1/[\s^2^(Fo^2^)+(0.0373P)^2^+14.0097P] where P=(Fo^2^+2Fc^2^)/3'
_refine_ls_weighting_scheme calc
_refine_ls_wR_factor_gt 0.0798
_refine_ls_wR_factor_ref 0.0861
_reflns_number_gt 8053
_reflns_number_total 9715
_reflns_threshold_expression >2sigma(I)
_cod_data_source_file om900572t_si_001.cif
_cod_data_source_block r81023a
_cod_depositor_comments
;
The following automatic conversions were performed:

'_symmetry_cell_setting' value 'Orthorhombic' changed to
'orthorhombic' according to
/home/saulius/struct/CIF-dictionaries/cif_core.dic dictionary named
'cif_core.dic' version 2.4.2 from
2011-04-26.

'_exptl_absorpt_correction_type' value 'MULTI-SCAN'
changed to 'multi-scan' according to
/home/saulius/struct/CIF-dictionaries/cif_core.dic dictionary named
'cif_core.dic' version 2.4.2 from
2011-04-26.

'_refine_ls_hydrogen_treatment' value 'CONSTR' changed
to 'constr' according to
/home/saulius/struct/CIF-dictionaries/cif_core.dic dictionary named
'cif_core.dic' version 2.4.2 from 2011-04-26.

Automatic conversion script
Id: cif_fix_values 1715 2011-07-08 13:25:40Z adriana 
;
_cod_original_cell_volume 8777(3)
_cod_original_sg_symbol_H-M Pbca
_cod_database_code 4070018

loop_
_symmetry_equiv_pos_as_xyz
'x, y, z'
'-x+1/2, -y, z+1/2'
'-x, y+1/2, -z+1/2'
'x+1/2, -y+1/2, -z'
'-x, -y, -z'
'x-1/2, y, -z-1/2'
'x, -y-1/2, z-1/2'
'-x-1/2, y-1/2, z'

loop_
_atom_site_label
_atom_site_type_symbol
_atom_site_fract_x
_atom_site_fract_y
_atom_site_fract_z
_atom_site_U_iso_or_equiv
_atom_site_adp_type
_atom_site_occupancy
_atom_site_symmetry_multiplicity
_atom_site_calc_flag
_atom_site_refinement_flags
Se1 Se 0.27471(3) 0.38016(2) 0.170965(14) 0.02275(10) Uani 1 1 d .
Se2 Se 0.15253(3) 0.271455(18) 0.119904(13) 0.01824(9) Uani 1 1 d .
Se3 Se 0.21269(3) 0.069233(18) 0.958237(14) 0.02016(9) Uani 1 1 d .
Se4 Se 0.24573(3) 0.199640(18) 1.009780(14) 0.01883(9) Uani 1 1 d .
Se5 Se 0.20339(3) 0.135853(19) 0.328013(15) 0.02396(10) Uani 1 1 d .
Se6 Se 0.24078(3) -0.011043(18) 0.340055(15) 0.02168(10) Uani 1 1 d .
Fe1 Fe 0.31291(4) 0.27848(3) 0.148538(19) 0.01868(13) Uani 1 1 d .
Fe2 Fe 0.16260(4) 0.30473(3) 0.196465(19) 0.02016(13) Uani 1 1 d .
Fe3 Fe 0.19792(4) 0.17279(3) 0.934976(19) 0.01901(13) Uani 1 1 d .
Fe4 Fe 0.11409(4) 0.12959(3) 1.006509(19) 0.01865(13) Uani 1 1 d .
Fe5 Fe 0.27759(4) 0.05992(3) 0.28186(2) 0.02434(14) Uani 1 1 d .
Fe6 Fe 0.32785(4) 0.07772(3) 0.36430(2) 0.02336(14) Uani 1 1 d .
O1 O 0.4108(2) 0.30625(16) 0.06258(11) 0.0362(8) Uani 1 1 d .
O2 O 0.4822(2) 0.27952(16) 0.20974(12) 0.0400(9) Uani 1 1 d .
O3 O 0.3096(2) 0.14386(15) 0.14823(12) 0.0358(8) Uani 1 1 d .
O4 O 0.2391(3) 0.3247(2) 0.28862(12) 0.0503(10) Uani 1 1 d .
O5 O 0.1063(2) 0.18043(16) 0.22368(12) 0.0384(8) Uani 1 1 d .
O6 O -0.0284(2) 0.36538(15) 0.20670(12) 0.0358(8) Uani 1 1 d .
O7 O 0.0930(2) 0.44411(14) 0.06485(11) 0.0289(7) Uani 1 1 d .
H7 H 0.1402 0.4604 0.0526 0.043 Uiso 1 1 calc R
O8 O 0.3765(2) 0.19133(17) 0.88098(12) 0.0414(9) Uani 1 1 d .
O9 O 0.0691(2) 0.13206(15) 0.86112(11) 0.0358(8) Uani 1 1 d .
O10 O 0.1070(3) 0.29414(15) 0.93111(12) 0.0427(9) Uani 1 1 d .
O11 O -0.0510(2) 0.05722(15) 0.97180(13) 0.0387(8) Uani 1 1 d .
O12 O -0.0193(2) 0.22840(15) 1.03353(11) 0.0334(8) Uani 1 1 d .
O13 O 0.1548(3) 0.06968(18) 1.09415(13) 0.0494(10) Uani 1 1 d .
O14 O 0.4957(2) 0.09001(15) 1.01261(10) 0.0288(7) Uani 1 1 d .
H14 H 0.5309 0.0781 0.9918 0.043 Uiso 1 1 calc R
O15 O 0.1211(3) 0.03925(18) 0.21492(14) 0.0586(11) Uani 1 1 d .
O16 O 0.3916(3) 0.15989(19) 0.24181(13) 0.0572(11) Uani 1 1 d .
O17 O 0.4203(3) -0.0275(2) 0.24659(18) 0.0758(15) Uani 1 1 d .
O18 O 0.4564(3) 0.18391(17) 0.35216(14) 0.0496(10) Uani 1 1 d .
O19 O 0.4954(3) -0.00517(17) 0.37316(16) 0.0560(11) Uani 1 1 d .
O20 O 0.2862(3) 0.09961(18) 0.46108(12) 0.0482(10) Uani 1 1 d .
O21 O -0.0184(2) 0.04878(16) 0.40197(11) 0.0351(8) Uani 1 1 d .
H21 H -0.0581 0.0376 0.3828 0.053 Uiso 1 1 calc R
C1 C 0.3743(3) 0.2951(2) 0.09652(15) 0.0234(9) Uani 1 1 d .
C2 C 0.4146(3) 0.2804(2) 0.18681(15) 0.0279(10) Uani 1 1 d .
C3 C 0.3116(3) 0.1960(2) 0.14868(15) 0.0254(9) Uani 1 1 d .
C4 C 0.2097(3) 0.3180(2) 0.25260(17) 0.0318(10) Uani 1 1 d .
C5 C 0.1270(3) 0.2288(2) 0.21256(15) 0.0261(9) Uani 1 1 d .
C6 C 0.0459(3) 0.3428(2) 0.20317(14) 0.0262(9) Uani 1 1 d .
C7 C 0.1308(3) 0.34027(19) 0.07796(15) 0.0270(9) Uani 1 1 d .
H7A H 0.1829 0.3403 0.0556 0.032 Uiso 1 1 calc R
H7B H 0.0701 0.3332 0.0618 0.032 Uiso 1 1 calc R
C8 C 0.1263(3) 0.40267(19) 0.09945(15) 0.0263(9) Uani 1 1 d .
H8A H 0.0784 0.4019 0.1242 0.032 Uiso 1 1 calc R
C9 C 0.2224(3) 0.4252(2) 0.11768(16) 0.0305(10) Uani 1 1 d .
H9A H 0.2152 0.4680 0.1260 0.037 Uiso 1 1 calc R
H9B H 0.2703 0.4231 0.0934 0.037 Uiso 1 1 calc R
C10 C 0.3072(3) 0.1849(2) 0.90165(15) 0.0272(10) Uani 1 1 d .
C11 C 0.1199(3) 0.1468(2) 0.88997(15) 0.0263(9) Uani 1 1 d .
C12 C 0.1440(3) 0.2474(2) 0.93276(15) 0.0290(10) Uani 1 1 d .
C13 C 0.0124(3) 0.0854(2) 0.98532(16) 0.0269(9) Uani 1 1 d .
C14 C 0.0339(3) 0.1903(2) 1.02337(14) 0.0249(9) Uani 1 1 d .
C15 C 0.1352(3) 0.0925(2) 1.05978(16) 0.0308(10) Uani 1 1 d .
C16 C 0.3394(3) 0.05409(19) 0.98757(15) 0.0229(9) Uani 1 1 d .
H16A H 0.3276 0.0355 1.0170 0.028 Uiso 1 1 calc R
H16B H 0.3751 0.0245 0.9694 0.028 Uiso 1 1 calc R
C17 C 0.4036(3) 0.1099(2) 0.99436(15) 0.0251(9) Uani 1 1 d .
H17A H 0.4142 0.1303 0.9650 0.030 Uiso 1 1 calc R
C18 C 0.3639(3) 0.1557(2) 1.02826(14) 0.0244(9) Uani 1 1 d .
H18A H 0.4144 0.1857 1.0346 0.029 Uiso 1 1 calc R
H18B H 0.3502 0.1342 1.0565 0.029 Uiso 1 1 calc R
C19 C 0.1823(4) 0.0474(2) 0.24053(18) 0.0381(12) Uani 1 1 d .
C20 C 0.3456(4) 0.1211(2) 0.25662(16) 0.0386(12) Uani 1 1 d .
C21 C 0.3637(4) 0.0060(2) 0.26053(18) 0.0415(13) Uani 1 1 d .
C22 C 0.4067(3) 0.1426(2) 0.35690(16) 0.0321(11) Uani 1 1 d .
C23 C 0.4306(3) 0.0270(2) 0.36940(18) 0.0369(12) Uani 1 1 d .
C24 C 0.3014(3) 0.0898(2) 0.42344(17) 0.0352(11) Uani 1 1 d .
C25 C 0.0737(3) 0.1074(2) 0.34750(16) 0.0286(10) Uani 1 1 d .
H25A H 0.0390 0.1415 0.3611 0.034 Uiso 1 1 calc R
H25B H 0.0373 0.0944 0.3209 0.034 Uiso 1 1 calc R
C26 C 0.0763(3) 0.0550(2) 0.38119(15) 0.0272(10) Uani 1 1 d .
H26A H 0.1244 0.0644 0.4049 0.033 Uiso 1 1 calc R
C27 C 0.1031(3) -0.00542(19) 0.35891(15) 0.0244(9) Uani 1 1 d .
H27A H 0.0620 -0.0113 0.3324 0.029 Uiso 1 1 calc R
H27B H 0.0892 -0.0385 0.3800 0.029 Uiso 1 1 calc R

loop_
_atom_site_aniso_label
_atom_site_aniso_U_11
_atom_site_aniso_U_22
_atom_site_aniso_U_33
_atom_site_aniso_U_23
_atom_site_aniso_U_13
_atom_site_aniso_U_12
Se1 0.0209(2) 0.0246(2) 0.0228(2) -0.00340(17) -0.00330(17) -0.00411(17)
Se2 0.01549(18) 0.0223(2) 0.01694(19) -0.00027(15) -0.00235(15) -0.00255(15)
Se3 0.0213(2) 0.0187(2) 0.0205(2) -0.00234(16) -0.00290(16) 0.00213(16)
Se4 0.01846(19) 0.0187(2) 0.01929(19) -0.00202(15) 0.00101(16) -0.00030(15)
Se5 0.0279(2) 0.0181(2) 0.0258(2) 0.00128(17) -0.00237(18) -0.00124(17)
Se6 0.01982(19) 0.0175(2) 0.0277(2) 0.00115(16) -0.00032(17) -0.00081(16)
Fe1 0.0143(3) 0.0258(3) 0.0160(3) -0.0014(2) -0.0010(2) -0.0018(2)
Fe2 0.0171(3) 0.0272(3) 0.0162(3) -0.0015(2) 0.0007(2) -0.0008(2)
Fe3 0.0189(3) 0.0218(3) 0.0163(3) 0.0021(2) 0.0010(2) 0.0032(2)
Fe4 0.0165(3) 0.0212(3) 0.0183(3) 0.0005(2) 0.0009(2) -0.0008(2)
Fe5 0.0266(3) 0.0257(3) 0.0207(3) -0.0006(2) 0.0017(3) -0.0036(3)
Fe6 0.0221(3) 0.0237(3) 0.0243(3) 0.0020(3) -0.0050(3) -0.0057(2)
O1 0.0318(17) 0.049(2) 0.0275(18) -0.0035(15) 0.0078(15) -0.0130(15)
O2 0.0327(18) 0.050(2) 0.038(2) 0.0053(16) -0.0178(16) -0.0093(16)
O3 0.0410(19) 0.0275(19) 0.039(2) -0.0035(15) -0.0074(16) 0.0049(15)
O4 0.045(2) 0.084(3) 0.0220(18) -0.0101(19) -0.0074(16) -0.010(2)
O5 0.0411(19) 0.036(2) 0.038(2) 0.0099(16) -0.0003(16) 0.0022(16)
O6 0.0244(16) 0.043(2) 0.040(2) 0.0012(16) 0.0040(15) 0.0071(15)
O7 0.0308(16) 0.0284(17) 0.0276(17) 0.0124(13) -0.0027(14) -0.0008(13)
O8 0.0261(17) 0.067(3) 0.0309(18) 0.0058(17) 0.0117(15) -0.0031(17)
O9 0.0333(17) 0.045(2) 0.0288(17) -0.0051(15) -0.0130(15) 0.0087(15)
O10 0.051(2) 0.0320(19) 0.045(2) 0.0095(16) 0.0034(18) 0.0196(17)
O11 0.0261(16) 0.0372(19) 0.053(2) -0.0030(17) -0.0049(16) -0.0080(15)
O12 0.0244(16) 0.0416(19) 0.0343(18) -0.0126(15) -0.0048(14) 0.0096(15)
O13 0.045(2) 0.067(3) 0.037(2) 0.0250(19) -0.0102(18) -0.0147(19)
O14 0.0176(14) 0.0408(19) 0.0280(16) 0.0016(15) -0.0019(13) 0.0074(13)
O15 0.066(3) 0.054(3) 0.055(3) -0.009(2) -0.032(2) -0.008(2)
O16 0.069(3) 0.069(3) 0.034(2) 0.0217(19) -0.0042(19) -0.038(2)
O17 0.046(2) 0.072(3) 0.109(4) -0.036(3) 0.034(3) 0.002(2)
O18 0.048(2) 0.042(2) 0.059(3) -0.0026(19) 0.0021(19) -0.0273(19)
O19 0.0302(19) 0.042(2) 0.096(3) 0.008(2) -0.017(2) 0.0001(17)
O20 0.063(3) 0.058(2) 0.0237(18) -0.0007(17) -0.0080(18) -0.003(2)
O21 0.0213(15) 0.048(2) 0.0364(19) -0.0081(16) 0.0062(14) -0.0072(15)
C1 0.0160(19) 0.030(2) 0.024(2) -0.0066(18) -0.0015(17) -0.0032(17)
C2 0.029(2) 0.032(2) 0.023(2) 0.0027(19) -0.0005(19) -0.0054(19)
C3 0.017(2) 0.036(3) 0.023(2) -0.0010(19) -0.0008(17) 0.0022(18)
C4 0.027(2) 0.039(3) 0.030(3) -0.003(2) 0.009(2) -0.005(2)
C5 0.020(2) 0.036(3) 0.022(2) 0.0051(19) -0.0040(18) 0.0003(19)
C6 0.028(2) 0.032(2) 0.018(2) 0.0012(18) 0.0027(18) -0.0036(19)
C7 0.026(2) 0.028(2) 0.027(2) 0.0026(18) -0.0057(18) -0.0013(18)
C8 0.026(2) 0.025(2) 0.028(2) 0.0045(18) 0.0010(19) 0.0029(18)
C9 0.030(2) 0.029(2) 0.032(2) 0.000(2) -0.008(2) -0.0038(19)
C10 0.027(2) 0.035(3) 0.020(2) 0.0056(19) -0.0029(18) 0.0026(19)
C11 0.024(2) 0.026(2) 0.029(2) 0.0060(19) 0.0013(19) 0.0087(18)
C12 0.029(2) 0.036(3) 0.022(2) 0.004(2) 0.0040(19) 0.003(2)
C13 0.023(2) 0.026(2) 0.032(2) 0.0016(19) 0.0017(19) 0.0019(18)
C14 0.0183(19) 0.034(2) 0.022(2) -0.0015(18) -0.0047(17) -0.0039(18)
C15 0.022(2) 0.037(3) 0.034(3) 0.003(2) 0.0022(19) -0.0068(19)
C16 0.022(2) 0.023(2) 0.023(2) 0.0014(17) -0.0044(17) 0.0067(17)
C17 0.0191(19) 0.034(2) 0.023(2) 0.0066(18) -0.0028(17) 0.0022(18)
C18 0.0198(19) 0.030(2) 0.023(2) -0.0002(18) -0.0041(17) 0.0007(17)
C19 0.045(3) 0.034(3) 0.035(3) 0.000(2) -0.004(2) -0.004(2)
C20 0.045(3) 0.048(3) 0.023(2) -0.001(2) -0.005(2) -0.010(2)
C21 0.040(3) 0.043(3) 0.042(3) -0.011(2) 0.011(2) -0.009(2)
C22 0.027(2) 0.044(3) 0.025(2) -0.004(2) -0.0048(19) -0.008(2)
C23 0.029(2) 0.035(3) 0.046(3) 0.004(2) -0.011(2) -0.010(2)
C24 0.031(2) 0.040(3) 0.035(3) 0.007(2) -0.008(2) -0.008(2)
C25 0.025(2) 0.025(2) 0.035(3) -0.0024(19) -0.004(2) 0.0026(18)
C26 0.020(2) 0.036(3) 0.025(2) -0.0089(19) 0.0036(18) -0.0062(18)
C27 0.020(2) 0.023(2) 0.030(2) 0.0003(18) 0.0000(18) -0.0017(17)

loop_
_atom_type_symbol
_atom_type_description
_atom_type_scat_dispersion_real
_atom_type_scat_dispersion_imag
_atom_type_scat_source
C C 0.0033 0.0016 'International Tables Vol C Tables 4.2.6.8 and 6.1.1.4'
H H 0.0000 0.0000 'International Tables Vol C Tables 4.2.6.8 and 6.1.1.4'
O O 0.0106 0.0060 'International Tables Vol C Tables 4.2.6.8 and 6.1.1.4'
Fe Fe 0.3463 0.8444 'International Tables Vol C Tables 4.2.6.8 and 6.1.1.4'
Se Se -0.0929 2.2259 'International Tables Vol C Tables 4.2.6.8 and 6.1.1.4'

loop_
_geom_angle_atom_site_label_1
_geom_angle_atom_site_label_2
_geom_angle_atom_site_label_3
_geom_angle
C9 Se1 Fe1 108.83(14)
C9 Se1 Fe2 111.03(13)
Fe1 Se1 Fe2 65.34(2)
C7 Se2 Fe1 108.39(13)
C7 Se2 Fe2 111.80(13)
Fe1 Se2 Fe2 65.59(2)
C16 Se3 Fe4 109.59(13)
C16 Se3 Fe3 111.23(12)
Fe4 Se3 Fe3 65.99(2)
C18 Se4 Fe4 109.02(13)
C18 Se4 Fe3 111.44(12)
Fe4 Se4 Fe3 65.90(2)
C25 Se5 Fe5 109.50(13)
C25 Se5 Fe6 110.42(13)
Fe5 Se5 Fe6 64.97(3)
C27 Se6 Fe5 111.57(13)
C27 Se6 Fe6 110.17(12)
Fe5 Se6 Fe6 65.02(3)
C1 Fe1 C2 99.61(19)
C1 Fe1 C3 102.11(19)
C2 Fe1 C3 91.71(19)
C1 Fe1 Se2 98.43(13)
C2 Fe1 Se2 161.91(14)
C3 Fe1 Se2 85.77(13)
C1 Fe1 Se1 98.80(14)
C2 Fe1 Se1 88.59(15)
C3 Fe1 Se1 158.73(14)
Se2 Fe1 Se1 87.38(2)
C1 Fe1 Fe2 143.75(14)
C2 Fe1 Fe2 105.97(15)
C3 Fe1 Fe2 102.35(13)
Se2 Fe1 Fe2 57.41(2)
Se1 Fe1 Fe2 57.34(2)
C5 Fe2 C4 90.2(2)
C5 Fe2 C6 98.9(2)
C4 Fe2 C6 98.2(2)
C5 Fe2 Se2 87.25(14)
C4 Fe2 Se2 160.67(15)
C6 Fe2 Se2 101.08(13)
C5 Fe2 Se1 154.34(14)
C4 Fe2 Se1 86.93(15)
C6 Fe2 Se1 106.76(14)
Se2 Fe2 Se1 87.11(2)
C5 Fe2 Fe1 99.08(14)
C4 Fe2 Fe1 104.64(14)
C6 Fe2 Fe1 150.69(13)
Se2 Fe2 Fe1 57.01(2)
Se1 Fe2 Fe1 57.32(2)
C12 Fe3 C11 90.8(2)
C12 Fe3 C10 100.9(2)
C11 Fe3 C10 98.0(2)
C12 Fe3 Se3 156.01(15)
C11 Fe3 Se3 87.85(14)
C10 Fe3 Se3 102.98(14)
C12 Fe3 Se4 85.60(15)
C11 Fe3 Se4 158.18(14)
C10 Fe3 Se4 103.77(14)
Se3 Fe3 Se4 86.78(2)
C12 Fe3 Fe4 100.28(14)
C11 Fe3 Fe4 102.77(14)
C10 Fe3 Fe4 149.89(14)
Se3 Fe3 Fe4 56.87(2)
Se4 Fe3 Fe4 56.99(2)
C15 Fe4 C14 101.0(2)
C15 Fe4 C13 100.7(2)
C14 Fe4 C13 90.90(19)
C15 Fe4 Se3 100.48(16)
C14 Fe4 Se3 158.44(14)
C13 Fe4 Se3 86.41(14)
C15 Fe4 Se4 97.65(14)
C14 Fe4 Se4 88.83(13)
C13 Fe4 Se4 161.32(15)
Se3 Fe4 Se4 87.01(3)
C15 Fe4 Fe3 144.04(14)
C14 Fe4 Fe3 103.28(14)
C13 Fe4 Fe3 104.93(15)
Se3 Fe4 Fe3 57.14(2)
Se4 Fe4 Fe3 57.10(2)
C21 Fe5 C20 90.0(2)
C21 Fe5 C19 98.2(2)
C20 Fe5 C19 102.2(2)
C21 Fe5 Se6 87.96(18)
C20 Fe5 Se6 154.23(16)
C19 Fe5 Se6 103.53(16)
C21 Fe5 Se5 161.37(18)
C20 Fe5 Se5 86.56(17)
C19 Fe5 Se5 100.43(17)
Se6 Fe5 Se5 87.19(3)
C21 Fe5 Fe6 104.85(18)
C20 Fe5 Fe6 98.05(15)
C19 Fe5 Fe6 149.17(17)
Se6 Fe5 Fe6 57.89(2)
Se5 Fe5 Fe6 57.67(2)
C22 Fe6 C24 97.1(2)
C22 Fe6 C23 91.3(2)
C24 Fe6 C23 99.6(2)
C22 Fe6 Se5 87.55(15)
C24 Fe6 Se5 102.22(16)
C23 Fe6 Se5 158.08(17)
C22 Fe6 Se6 154.98(15)
C24 Fe6 Se6 107.90(16)
C23 Fe6 Se6 85.28(15)
Se5 Fe6 Se6 86.53(3)
C22 Fe6 Fe5 99.64(15)
C24 Fe6 Fe5 152.67(15)
C23 Fe6 Fe5 101.39(17)
Se5 Fe6 Fe5 57.37(2)
Se6 Fe6 Fe5 57.09(2)
C8 O7 H7 109.5
C17 O14 H14 109.5
C26 O21 H21 109.5
O1 C1 Fe1 177.8(4)
O2 C2 Fe1 176.4(4)
O3 C3 Fe1 178.9(4)
O4 C4 Fe2 178.0(5)
O5 C5 Fe2 178.1(4)
O6 C6 Fe2 178.1(4)
C8 C7 Se2 115.7(3)
C8 C7 H7A 108.3
Se2 C7 H7A 108.3
C8 C7 H7B 108.3
Se2 C7 H7B 108.3
H7A C7 H7B 107.4
O7 C8 C7 106.6(4)
O7 C8 C9 109.0(4)
C7 C8 C9 114.1(4)
O7 C8 H8A 109.0
C7 C8 H8A 109.0
C9 C8 H8A 109.0
C8 C9 Se1 115.9(3)
C8 C9 H9A 108.3
Se1 C9 H9A 108.3
C8 C9 H9B 108.3
Se1 C9 H9B 108.3
H9A C9 H9B 107.4
O8 C10 Fe3 178.6(4)
O9 C11 Fe3 177.8(4)
O10 C12 Fe3 177.9(4)
O11 C13 Fe4 179.3(5)
O12 C14 Fe4 178.2(4)
O13 C15 Fe4 175.8(4)
C17 C16 Se3 115.8(3)
C17 C16 H16A 108.3
Se3 C16 H16A 108.3
C17 C16 H16B 108.3
Se3 C16 H16B 108.3
H16A C16 H16B 107.4
O14 C17 C18 105.6(3)
O14 C17 C16 108.4(3)
C18 C17 C16 114.1(4)
O14 C17 H17A 109.5
C18 C17 H17A 109.5
C16 C17 H17A 109.5
C17 C18 Se4 115.9(3)
C17 C18 H18A 108.3
Se4 C18 H18A 108.3
C17 C18 H18B 108.3
Se4 C18 H18B 108.3
H18A C18 H18B 107.4
O15 C19 Fe5 179.0(5)
O16 C20 Fe5 177.4(5)
O17 C21 Fe5 178.4(5)
O18 C22 Fe6 179.7(5)
O19 C23 Fe6 179.2(5)
O20 C24 Fe6 177.4(5)
C26 C25 Se5 114.1(3)
C26 C25 H25A 108.7
Se5 C25 H25A 108.7
C26 C25 H25B 108.7
Se5 C25 H25B 108.7
H25A C25 H25B 107.6
O21 C26 C25 109.2(4)
O21 C26 C27 108.6(3)
C25 C26 C27 112.2(4)
O21 C26 H26A 108.9
C25 C26 H26A 108.9
C27 C26 H26A 108.9
C26 C27 Se6 114.0(3)
C26 C27 H27A 108.7
Se6 C27 H27A 108.7
C26 C27 H27B 108.7
Se6 C27 H27B 108.7
H27A C27 H27B 107.6

loop_
_geom_bond_atom_site_label_1
_geom_bond_atom_site_label_2
_geom_bond_distance
Se1 C9 1.982(5)
Se1 Fe1 2.3706(8)
Se1 Fe2 2.3714(8)
Se2 C7 1.964(4)
Se2 Fe1 2.3578(8)
Se2 Fe2 2.3685(8)
Se3 C16 1.967(4)
Se3 Fe4 2.3598(7)
Se3 Fe3 2.3670(8)
Se4 C18 1.958(4)
Se4 Fe4 2.3649(7)
Se4 Fe3 2.3678(8)
Se5 C25 1.967(4)
Se5 Fe5 2.3692(8)
Se5 Fe6 2.3771(8)
Se6 C27 1.970(4)
Se6 Fe5 2.3607(8)
Se6 Fe6 2.3819(8)
Fe1 C1 1.782(4)
Fe1 C2 1.792(5)
Fe1 C3 1.798(5)
Fe1 Fe2 2.5598(9)
Fe2 C5 1.789(5)
Fe2 C4 1.795(5)
Fe2 C6 1.811(5)
Fe3 C12 1.788(5)
Fe3 C11 1.793(5)
Fe3 C10 1.808(5)
Fe3 Fe4 2.5742(9)
Fe4 C15 1.786(5)
Fe4 C14 1.789(4)
Fe4 C13 1.805(5)
Fe5 C21 1.779(5)
Fe5 C20 1.789(5)
Fe5 C19 1.804(5)
Fe5 Fe6 2.5491(10)
Fe6 C22 1.792(5)
Fe6 C24 1.795(5)
Fe6 C23 1.795(5)
O1 C1 1.142(5)
O2 C2 1.145(5)
O3 C3 1.136(5)
O4 C4 1.143(6)
O5 C5 1.140(5)
O6 C6 1.136(5)
O7 C8 1.434(5)
O7 H7 0.8200
O8 C10 1.136(5)
O9 C11 1.142(5)
O10 C12 1.138(5)
O11 C13 1.135(5)
O12 C14 1.146(5)
O13 C15 1.157(6)
O14 C17 1.438(5)
O14 H14 0.8200
O15 C19 1.141(6)
O16 C20 1.140(6)
O17 C21 1.141(6)
O18 C22 1.138(5)
O19 C23 1.137(6)
O20 C24 1.146(6)
O21 C26 1.441(5)
O21 H21 0.8200
C7 C8 1.501(6)
C7 H7A 0.9700
C7 H7B 0.9700
C8 C9 1.504(6)
C8 H8A 0.9800
C9 H9A 0.9700
C9 H9B 0.9700
C16 C17 1.514(6)
C16 H16A 0.9700
C16 H16B 0.9700
C17 C18 1.512(6)
C17 H17A 0.9800
C18 H18A 0.9700
C18 H18B 0.9700
C25 C26 1.511(6)
C25 H25A 0.9700
C25 H25B 0.9700
C26 C27 1.516(6)
C26 H26A 0.9800
C27 H27A 0.9700
C27 H27B 0.9700

loop_
_geom_torsion_atom_site_label_1
_geom_torsion_atom_site_label_2
_geom_torsion_atom_site_label_3
_geom_torsion_atom_site_label_4
_geom_torsion
C7 Se2 Fe1 C1 -44.6(2)
Fe2 Se2 Fe1 C1 -150.79(14)
C7 Se2 Fe1 C2 131.2(5)
Fe2 Se2 Fe1 C2 25.0(5)
C7 Se2 Fe1 C3 -146.2(2)
Fe2 Se2 Fe1 C3 107.57(14)
C7 Se2 Fe1 Se1 53.92(14)
Fe2 Se2 Fe1 Se1 -52.28(2)
C7 Se2 Fe1 Fe2 106.20(14)
C9 Se1 Fe1 C1 45.35(19)
Fe2 Se1 Fe1 C1 150.46(13)
C9 Se1 Fe1 C2 144.9(2)
Fe2 Se1 Fe1 C2 -110.03(14)
C9 Se1 Fe1 C3 -124.0(4)
Fe2 Se1 Fe1 C3 -18.9(4)
C9 Se1 Fe1 Se2 -52.77(14)
Fe2 Se1 Fe1 Se2 52.33(2)
C9 Se1 Fe1 Fe2 -105.11(14)
C7 Se2 Fe2 C5 156.28(19)
Fe1 Se2 Fe2 C5 -102.68(14)
C7 Se2 Fe2 C4 -121.0(5)
Fe1 Se2 Fe2 C4 -19.9(5)
C7 Se2 Fe2 C6 57.8(2)
Fe1 Se2 Fe2 C6 158.79(14)
C7 Se2 Fe2 Se1 -48.77(14)
Fe1 Se2 Fe2 Se1 52.27(2)
C7 Se2 Fe2 Fe1 -101.04(14)
C9 Se1 Fe2 C5 127.3(4)
Fe1 Se1 Fe2 C5 25.5(3)
C9 Se1 Fe2 C4 -148.6(2)
Fe1 Se1 Fe2 C4 109.58(15)
C9 Se1 Fe2 C6 -51.0(2)
Fe1 Se1 Fe2 C6 -152.72(14)
C9 Se1 Fe2 Se2 49.75(15)
Fe1 Se1 Fe2 Se2 -52.02(2)
C9 Se1 Fe2 Fe1 101.77(15)
C1 Fe1 Fe2 C5 135.4(3)
C2 Fe1 Fe2 C5 -91.4(2)
C3 Fe1 Fe2 C5 3.97(19)
Se2 Fe1 Fe2 C5 80.70(14)
Se1 Fe1 Fe2 C5 -169.10(14)
C1 Fe1 Fe2 C4 -132.0(3)
C2 Fe1 Fe2 C4 1.2(2)
C3 Fe1 Fe2 C4 96.6(2)
Se2 Fe1 Fe2 C4 173.30(16)
Se1 Fe1 Fe2 C4 -76.51(16)
C1 Fe1 Fe2 C6 8.2(4)
C2 Fe1 Fe2 C6 141.4(3)
C3 Fe1 Fe2 C6 -123.2(3)
Se2 Fe1 Fe2 C6 -46.5(3)
Se1 Fe1 Fe2 C6 63.7(3)
C1 Fe1 Fe2 Se2 54.7(2)
C2 Fe1 Fe2 Se2 -172.14(15)
C3 Fe1 Fe2 Se2 -76.73(14)
Se1 Fe1 Fe2 Se2 110.20(3)
C1 Fe1 Fe2 Se1 -55.5(2)
C2 Fe1 Fe2 Se1 77.66(15)
C3 Fe1 Fe2 Se1 173.08(14)
Se2 Fe1 Fe2 Se1 -110.20(3)
C16 Se3 Fe3 C12 -122.3(4)
Fe4 Se3 Fe3 C12 -19.5(4)
C16 Se3 Fe3 C11 150.46(19)
Fe4 Se3 Fe3 C11 -106.78(14)
C16 Se3 Fe3 C10 52.7(2)
Fe4 Se3 Fe3 C10 155.46(15)
C16 Se3 Fe3 Se4 -50.69(14)
Fe4 Se3 Fe3 Se4 52.07(2)
C16 Se3 Fe3 Fe4 -102.76(14)
C18 Se4 Fe3 C12 -152.7(2)
Fe4 Se4 Fe3 C12 105.27(15)
C18 Se4 Fe3 C11 126.1(4)
Fe4 Se4 Fe3 C11 24.1(4)
C18 Se4 Fe3 C10 -52.5(2)
Fe4 Se4 Fe3 C10 -154.54(15)
C18 Se4 Fe3 Se3 50.04(14)
Fe4 Se4 Fe3 Se3 -51.96(2)
C18 Se4 Fe3 Fe4 102.00(14)
C16 Se3 Fe4 C15 -44.2(2)
Fe3 Se3 Fe4 C15 -149.37(15)
C16 Se3 Fe4 C14 132.2(4)
Fe3 Se3 Fe4 C14 27.0(4)
C16 Se3 Fe4 C13 -144.43(19)
Fe3 Se3 Fe4 C13 110.36(14)
C16 Se3 Fe4 Se4 53.07(13)
Fe3 Se3 Fe4 Se4 -52.14(2)
C16 Se3 Fe4 Fe3 105.21(13)
C18 Se4 Fe4 C15 46.7(2)
Fe3 Se4 Fe4 C15 152.35(16)
C18 Se4 Fe4 C14 147.71(19)
Fe3 Se4 Fe4 C14 -106.67(14)
C18 Se4 Fe4 C13 -122.9(5)
Fe3 Se4 Fe4 C13 -17.3(4)
C18 Se4 Fe4 Se3 -53.46(13)
Fe3 Se4 Fe4 Se3 52.17(2)
C18 Se4 Fe4 Fe3 -105.62(13)
C12 Fe3 Fe4 C15 -129.4(3)
C11 Fe3 Fe4 C15 137.4(3)
C10 Fe3 Fe4 C15 4.8(4)
Se3 Fe3 Fe4 C15 58.6(3)
Se4 Fe3 Fe4 C15 -51.6(3)
C12 Fe3 Fe4 C14 1.9(2)
C11 Fe3 Fe4 C14 -91.30(19)
C10 Fe3 Fe4 C14 136.1(3)
Se3 Fe3 Fe4 C14 -170.12(13)
Se4 Fe3 Fe4 C14 79.77(13)
C12 Fe3 Fe4 C13 96.5(2)
C11 Fe3 Fe4 C13 3.3(2)
C10 Fe3 Fe4 C13 -129.3(3)
Se3 Fe3 Fe4 C13 -75.55(14)
Se4 Fe3 Fe4 C13 174.34(14)
C12 Fe3 Fe4 Se3 172.06(15)
C11 Fe3 Fe4 Se3 78.82(14)
C10 Fe3 Fe4 Se3 -53.8(3)
Se4 Fe3 Fe4 Se3 -110.11(3)
C12 Fe3 Fe4 Se4 -77.83(15)
C11 Fe3 Fe4 Se4 -171.06(14)
C10 Fe3 Fe4 Se4 56.3(3)
Se3 Fe3 Fe4 Se4 110.11(3)
C27 Se6 Fe5 C21 -148.0(2)
Fe6 Se6 Fe5 C21 108.98(17)
C27 Se6 Fe5 C20 126.1(4)
Fe6 Se6 Fe5 C20 23.1(4)
C27 Se6 Fe5 C19 -50.1(2)
Fe6 Se6 Fe5 C19 -153.08(17)
C27 Se6 Fe5 Se5 49.97(14)
Fe6 Se6 Fe5 Se5 -53.03(3)
C27 Se6 Fe5 Fe6 103.00(14)
C25 Se5 Fe5 C21 -126.0(6)
Fe6 Se5 Fe5 C21 -21.9(5)
C25 Se5 Fe5 C20 154.2(2)
Fe6 Se5 Fe5 C20 -101.77(16)
C25 Se5 Fe5 C19 52.4(2)
Fe6 Se5 Fe5 C19 156.47(17)
C25 Se5 Fe5 Se6 -50.86(14)
Fe6 Se5 Fe5 Se6 53.21(2)
C25 Se5 Fe5 Fe6 -104.07(14)
C25 Se5 Fe6 C22 -154.2(2)
Fe5 Se5 Fe6 C22 103.09(15)
C25 Se5 Fe6 C24 -57.5(2)
Fe5 Se5 Fe6 C24 -160.16(16)
C25 Se5 Fe6 C23 118.3(4)
Fe5 Se5 Fe6 C23 15.6(4)
C25 Se5 Fe6 Se6 50.08(15)
Fe5 Se5 Fe6 Se6 -52.59(2)
C25 Se5 Fe6 Fe5 102.66(15)
C27 Se6 Fe6 C22 -128.9(4)
Fe5 Se6 Fe6 C22 -23.8(4)
C27 Se6 Fe6 C24 49.4(2)
Fe5 Se6 Fe6 C24 154.55(17)
C27 Se6 Fe6 C23 148.0(2)
Fe5 Se6 Fe6 C23 -106.82(17)
C27 Se6 Fe6 Se5 -52.30(14)
Fe5 Se6 Fe6 Se5 52.82(2)
C27 Se6 Fe6 Fe5 -105.13(14)
C21 Fe5 Fe6 C22 92.1(2)
C20 Fe5 Fe6 C22 0.0(2)
C19 Fe5 Fe6 C22 -130.8(4)
Se6 Fe5 Fe6 C22 170.03(16)
Se5 Fe5 Fe6 C22 -80.77(16)
C21 Fe5 Fe6 C24 -140.8(4)
C20 Fe5 Fe6 C24 127.0(4)
C19 Fe5 Fe6 C24 -3.8(5)
Se6 Fe5 Fe6 C24 -62.9(4)
Se5 Fe5 Fe6 C24 46.2(4)
C21 Fe5 Fe6 C23 -1.2(2)
C20 Fe5 Fe6 C23 -93.4(2)
C19 Fe5 Fe6 C23 135.9(4)
Se6 Fe5 Fe6 C23 76.68(15)
Se5 Fe5 Fe6 C23 -174.12(15)
C21 Fe5 Fe6 Se5 172.92(17)
C20 Fe5 Fe6 Se5 80.73(18)
C19 Fe5 Fe6 Se5 -50.0(3)
Se6 Fe5 Fe6 Se5 -109.20(3)
C21 Fe5 Fe6 Se6 -77.88(17)
C20 Fe5 Fe6 Se6 -170.08(18)
C19 Fe5 Fe6 Se6 59.2(3)
Se5 Fe5 Fe6 Se6 109.20(3)
C2 Fe1 C1 O1 -161(10)
C3 Fe1 C1 O1 106(10)
Se2 Fe1 C1 O1 18(10)
Se1 Fe1 C1 O1 -70(10)
Fe2 Fe1 C1 O1 -26(11)
C1 Fe1 C2 O2 -51(7)
C3 Fe1 C2 O2 52(7)
Se2 Fe1 C2 O2 133(6)
Se1 Fe1 C2 O2 -149(7)
Fe2 Fe1 C2 O2 155(7)
C1 Fe1 C3 O3 -73(27)
C2 Fe1 C3 O3 -173(100)
Se2 Fe1 C3 O3 25(27)
Se1 Fe1 C3 O3 97(27)
Fe2 Fe1 C3 O3 80(27)
C5 Fe2 C4 O4 6(13)
C6 Fe2 C4 O4 105(13)
Se2 Fe2 C4 O4 -77(13)
Se1 Fe2 C4 O4 -149(13)
Fe1 Fe2 C4 O4 -94(13)
C4 Fe2 C5 O5 -26(14)
C6 Fe2 C5 O5 -124(14)
Se2 Fe2 C5 O5 135(14)
Se1 Fe2 C5 O5 58(15)
Fe1 Fe2 C5 O5 79(14)
C5 Fe2 C6 O6 -49(14)
C4 Fe2 C6 O6 -140(14)
Se2 Fe2 C6 O6 40(14)
Se1 Fe2 C6 O6 131(14)
Fe1 Fe2 C6 O6 79(14)
Fe1 Se2 C7 C8 -69.0(3)
Fe2 Se2 C7 C8 1.4(4)
Se2 C7 C8 O7 -169.9(3)
Se2 C7 C8 C9 69.8(4)
O7 C8 C9 Se1 173.2(3)
C7 C8 C9 Se1 -67.9(5)
Fe1 Se1 C9 C8 65.6(4)
Fe2 Se1 C9 C8 -4.4(4)
C12 Fe3 C10 O8 170(100)
C11 Fe3 C10 O8 -98(19)
Se3 Fe3 C10 O8 -8(19)
Se4 Fe3 C10 O8 82(19)
Fe4 Fe3 C10 O8 36(20)
C12 Fe3 C11 O9 7(11)
C10 Fe3 C11 O9 -94(11)
Se3 Fe3 C11 O9 163(11)
Se4 Fe3 C11 O9 87(11)
Fe4 Fe3 C11 O9 108(11)
C11 Fe3 C12 O10 38(11)
C10 Fe3 C12 O10 136(11)
Se3 Fe3 C12 O10 -48(12)
Se4 Fe3 C12 O10 -120(11)
Fe4 Fe3 C12 O10 -65(11)
C15 Fe4 C13 O11 -87(41)
C14 Fe4 C13 O11 172(100)
Se3 Fe4 C13 O11 13(41)
Se4 Fe4 C13 O11 83(41)
Fe3 Fe4 C13 O11 68(41)
C15 Fe4 C14 O12 -112(14)
C13 Fe4 C14 O12 -11(14)
Se3 Fe4 C14 O12 71(15)
Se4 Fe4 C14 O12 150(14)
Fe3 Fe4 C14 O12 94(14)
C14 Fe4 C15 O13 -112(6)
C13 Fe4 C15 O13 155(6)
Se3 Fe4 C15 O13 67(6)
Se4 Fe4 C15 O13 -22(6)
Fe3 Fe4 C15 O13 20(7)
Fe4 Se3 C16 C17 -66.3(3)
Fe3 Se3 C16 C17 4.7(3)
Se3 C16 C17 O14 -175.4(3)
Se3 C16 C17 C18 67.3(4)
O14 C17 C18 Se4 172.6(3)
C16 C17 C18 Se4 -68.4(4)
Fe4 Se4 C18 C17 67.8(3)
Fe3 Se4 C18 C17 -3.0(4)
C21 Fe5 C19 O15 125(27)
C20 Fe5 C19 O15 -143(27)
Se6 Fe5 C19 O15 35(27)
Se5 Fe5 C19 O15 -55(27)
Fe6 Fe5 C19 O15 -14(27)
C21 Fe5 C20 O16 -74(12)
C19 Fe5 C20 O16 -173(12)
Se6 Fe5 C20 O16 11(12)
Se5 Fe5 C20 O16 87(12)
Fe6 Fe5 C20 O16 31(12)
C20 Fe5 C21 O17 11(22)
C19 Fe5 C21 O17 113(22)
Se6 Fe5 C21 O17 -143(22)
Se5 Fe5 C21 O17 -68(22)
Fe6 Fe5 C21 O17 -87(22)
C24 Fe6 C22 O18 -90(100)
C23 Fe6 C22 O18 170(100)
Se5 Fe6 C22 O18 12(100)
Se6 Fe6 C22 O18 88(100)
Fe5 Fe6 C22 O18 68(100)
C22 Fe6 C23 O19 108(35)
C24 Fe6 C23 O19 11(35)
Se5 Fe6 C23 O19 -165(100)
Se6 Fe6 C23 O19 -97(35)
Fe5 Fe6 C23 O19 -152(35)
C22 Fe6 C24 O20 10(11)
C23 Fe6 C24 O20 103(11)
Se5 Fe6 C24 O20 -79(11)
Se6 Fe6 C24 O20 -169(11)
Fe5 Fe6 C24 O20 -117(10)
Fe5 Se5 C25 C26 69.7(3)
Fe6 Se5 C25 C26 0.0(4)
Se5 C25 C26 O21 165.0(3)
Se5 C25 C26 C27 -74.6(4)
O21 C26 C27 Se6 -167.8(3)
C25 C26 C27 Se6 71.4(4)
Fe5 Se6 C27 C26 -65.3(3)
Fe6 Se6 C27 C26 4.9(3)
